data_7234655
loop_
_publ_author_name
'Tarek H. El-Assaad'
'Manuel Auer'
'Raul Castaneda'
'Kassem M. Hallal'
'Fadi M. Jradi'
'Lorenzo Mosca'
'Rony S. Khnayzer'
'Digambara Patra'
'Tatiana V. Timofeeva'
'Jean-Luc Bredas'
'Emil J. W. List-Kratochvil'
'Brigitte Wex'
'Bilal R. Kaafarani'

_publ_section_title
;
 Tetraaryl pyrenes: photophysical properties, computational studies,
 crystal structures, and application in OLEDs
;
_journal_name_full 'Journal of Materials Chemistry C'
_journal_page_first 3041
_journal_page_last 3058
_journal_paper_doi 10.1039/C5TC02849C
_journal_volume 4
_journal_year 2016
_chemical_formula_moiety 'C32 H18 S4'
_chemical_formula_sum 'C32 H18 S4'
_chemical_formula_weight 530.70
_chemical_name_systematic 'Thiophene, 2,2',2'',2'''-(1,3,6,8-pyrenetetrayl)tetrakis-'
_space_group_crystal_system monoclinic
_space_group_IT_number 14
_space_group_name_Hall '-P 2ybc'
_space_group_name_H-M_alt 'P 1 21/c 1'
_atom_sites_solution_hydrogens geom
_atom_sites_solution_primary direct
_atom_sites_solution_secondary difmap
_cell_angle_alpha 90.00
_cell_angle_beta 111.999(3)
_cell_angle_gamma 90.00
_cell_formula_units_Z 2
_cell_length_a 13.688(3)
_cell_length_b 8.4634(16)
_cell_length_c 10.987(2)
_cell_measurement_reflns_used 7652
_cell_measurement_temperature 100.15
_cell_measurement_theta_max 30.58
_cell_measurement_theta_min 2.89
_cell_volume 1180.1(4)
_computing_molecular_graphics 'Olex2 (Dolomanov et al., 2009)'
_computing_publication_material 'Olex2 (Dolomanov et al., 2009)'
_computing_structure_refinement 'XL (Sheldrick, 2008)'
_computing_structure_solution 'XS (Sheldrick, 2008)'
_diffrn_ambient_temperature 100.15
_diffrn_measured_fraction_theta_full 0.997
_diffrn_measured_fraction_theta_max 0.997
_diffrn_measurement_device_type 'Bruker APEX-II CCD'
_diffrn_measurement_method '\f and \w scans'
_diffrn_radiation_monochromator graphite
_diffrn_radiation_type MoK\a
_diffrn_radiation_wavelength 0.71073
_diffrn_reflns_av_R_equivalents 0.0236
_diffrn_reflns_av_unetI/netI 0.0234
_diffrn_reflns_limit_h_max 19
_diffrn_reflns_limit_h_min -19
_diffrn_reflns_limit_k_max 11
_diffrn_reflns_limit_k_min -11
_diffrn_reflns_limit_l_max 15
_diffrn_reflns_limit_l_min -15
_diffrn_reflns_number 15254
_diffrn_reflns_theta_full 30.00
_diffrn_reflns_theta_max 30.00
_diffrn_reflns_theta_min 2.89
_diffrn_source 'fine-focus sealed tube'
_diffrn_standards_number 0
_exptl_absorpt_coefficient_mu 0.425
_exptl_absorpt_correction_T_max 0.7461
_exptl_absorpt_correction_T_min 0.7058
_exptl_absorpt_correction_type multi-scan
_exptl_absorpt_process_details
;
SADABS-2012/1 (Bruker,2012) was used for absorption correction.
wR2(int) was 0.0508 before and 0.0369 after correction.
The Ratio of minimum to maximum transmission is 0.9460.
The \l/2 correction factor is 0.0015.
;
_exptl_crystal_colour 'clear yellowish yellow'
_exptl_crystal_colour_lustre clear
_exptl_crystal_colour_modifier yellowish
_exptl_crystal_colour_primary yellow
_exptl_crystal_density_diffrn 1.493
_exptl_crystal_density_meas .
_exptl_crystal_density_method 'not measured'
_exptl_crystal_description block
_exptl_crystal_F_000 548
_exptl_crystal_preparation Luminescent
_exptl_crystal_recrystallization_method
;
Re-crystallisation from solvent: Vapor diffusion of chlorobenze
 in dichloromethane
;
_exptl_crystal_size_max 0.25
_exptl_crystal_size_mid 0.17
_exptl_crystal_size_min 0.11
_refine_diff_density_max 0.569
_refine_diff_density_min -0.271
_refine_diff_density_rms 0.060
_refine_ls_extinction_method none
_refine_ls_goodness_of_fit_ref 1.060
_refine_ls_hydrogen_treatment constr
_refine_ls_matrix_type full
_refine_ls_number_parameters 191
_refine_ls_number_reflns 3434
_refine_ls_number_restraints 1
_refine_ls_restrained_S_all 1.060
_refine_ls_R_factor_all 0.0396
_refine_ls_R_factor_gt 0.0335
_refine_ls_shift/su_max 0.001
_refine_ls_shift/su_mean 0.000
_refine_ls_structure_factor_coef Fsqd
_refine_ls_weighting_details 'calc w=1/[\s^2^(Fo^2^)+(0.0516P)^2^+0.3889P] where P=(Fo^2^+2Fc^2^)/3'
_refine_ls_weighting_scheme calc
_refine_ls_wR_factor_gt 0.0891
_refine_ls_wR_factor_ref 0.0931
_reflns_number_gt 3026
_reflns_number_total 3434
_reflns_threshold_expression >2sigma(I)
_cod_data_source_file J-Mater-Chem-C-2016-4-3041.cif
_cod_data_source_block kmh-i-15b
_cod_original_cell_volume 1180.2(4)
_cod_database_code 7234655
_olex2_refinement_description
;
1. Fixed Uiso
 At 1.2 times of:
  All C(H) groups
2. Restrained distances
 C5B-C1
 1.38 with sigma of 0.02
3. Uiso/Uaniso restraints and constraints
Uanis(C14) = Uanis(C5) = Uanis(C5B)
Uanis(C17) = Uanis(C1A)
4. Others
 Sof(C5)=Sof(C1A)=Sof(H1A)=Sof(C2B)=Sof(H2B)=Sof(C3B)=Sof(H3B)=Sof(S2B)=1-
 FVAR(1)
 Sof(S1)=Sof(C1)=Sof(H1)=Sof(C5B)=Sof(C3)=Sof(H3)=Sof(C2)=Sof(H2)=FVAR(1)
5.a Aromatic/amide H refined with riding coordinates:
 C1(H1), C10(H10), C13(H13), C15(H15), C16(H16), C17(H17), C3(H3), C2(H2),
 C11(H11), C1A(H1A), C2B(H2B), C3B(H3B)
;

loop_
_space_group_symop_id
_space_group_symop_operation_xyz
1 'x, y, z'
2 '-x, y+1/2, -z+1/2'
3 '-x, -y, -z'
4 'x, -y-1/2, z-1/2'

loop_
_atom_site_label
_atom_site_type_symbol
_atom_site_fract_x
_atom_site_fract_y
_atom_site_fract_z
_atom_site_U_iso_or_equiv
_atom_site_adp_type
_atom_site_occupancy
_atom_site_calc_flag
_atom_site_disorder_assembly
_atom_site_disorder_group
_atom_site_refinement_flags_posn
S2 S 0.21028(3) 0.68049(4) 0.23366(3) 0.01958(10) Uani 1 d . . .
S1 S 0.12268(6) 0.41057(7) -0.35186(6) 0.01929(16) Uani 0.752(2) d A 1 .
C1 C 0.1161(7) 0.1943(11) -0.1915(10) 0.033(2) Uani 0.752(2) d A 1 D
H1 H 0.1310 0.1327 -0.1143 0.039 Uiso 0.752(2) calc A 1 R
C8 C 0.44948(9) 0.48874(13) 0.00491(11) 0.0117(2) Uani 1 d . . .
C9 C 0.43364(9) 0.53750(13) 0.12031(11) 0.0122(2) Uani 1 d A . .
C7 C 0.36537(9) 0.41850(13) -0.10140(11) 0.0125(2) Uani 1 d . . .
C10 C 0.51820(9) 0.61689(14) 0.22143(11) 0.0143(2) Uani 1 d . . .
H10 H 0.5070 0.6567 0.2960 0.017 Uiso 1 calc . . R
C5B C 0.1740(4) 0.3258(5) -0.1973(5) 0.01331(19) Uani 0.752(2) d A 1 D
C6 C 0.26620(9) 0.39845(13) -0.09091(11) 0.0132(2) Uani 1 d . . .
C14 C 0.31482(9) 0.55816(14) 0.24844(11) 0.01331(19) Uani 1 d A . .
C13 C 0.25328(9) 0.44259(14) 0.02465(11) 0.0138(2) Uani 1 d A . .
H13 H 0.1870 0.4256 0.0318 0.017 Uiso 1 calc . . R
C15 C 0.36874(9) 0.51861(14) 0.37713(12) 0.0157(2) Uani 1 d . . .
H15 H 0.4289 0.4518 0.4057 0.019 Uiso 1 calc . . R
C16 C 0.32537(10) 0.58778(15) 0.46351(12) 0.0181(2) Uani 1 d . . .
H16 H 0.3535 0.5726 0.5559 0.022 Uiso 1 calc . . R
C17 C 0.23914(11) 0.67820(15) 0.39928(13) 0.0204(3) Uani 1 d . . .
H17 H 0.1999 0.7332 0.4412 0.024 Uiso 1 calc . . R
C12 C 0.33482(9) 0.51099(13) 0.13001(11) 0.0126(2) Uani 1 d . . .
C3 C 0.0281(7) 0.2693(12) -0.4063(9) 0.0219(12) Uani 0.752(2) d A 1 .
H3 H -0.0229 0.2654 -0.4933 0.026 Uiso 0.752(2) calc A 1 R
C2 C 0.0335(7) 0.1604(11) -0.3099(7) 0.0212(10) Uani 0.752(2) d A 1 .
H2 H -0.0132 0.0735 -0.3228 0.025 Uiso 0.752(2) calc A 1 R
C11 C 0.61394(9) 0.63628(14) 0.21268(11) 0.0143(2) Uani 1 d . . .
H11 H 0.6685 0.6875 0.2822 0.017 Uiso 1 calc . . R
C5 C 0.1766(13) 0.3377(16) -0.2028(16) 0.01331(19) Uani 0.248(2) d A 2 .
C1A C 0.1304(9) 0.3803(13) -0.3349(11) 0.0204(3) Uani 0.248(2) d A 2 .
H1A H 0.1564 0.4624 -0.3736 0.024 Uiso 0.248(2) calc A 2 R
C2B C 0.039(2) 0.287(4) -0.406(3) 0.035(6) Uani 0.248(2) d A 2 .
H2B H -0.0030 0.3028 -0.4962 0.041 Uiso 0.248(2) calc A 2 R
C3B C 0.022(2) 0.183(3) -0.338(2) 0.022(3) Uani 0.248(2) d A 2 .
H3B H -0.0350 0.1103 -0.3717 0.026 Uiso 0.248(2) calc A 2 R
S2B S 0.1066(6) 0.1816(8) -0.1778(7) 0.0222(8) Uani 0.248(2) d A 2 .

loop_
_atom_site_aniso_label
_atom_site_aniso_U_11
_atom_site_aniso_U_22
_atom_site_aniso_U_33
_atom_site_aniso_U_23
_atom_site_aniso_U_13
_atom_site_aniso_U_12
S2 0.02002(17) 0.02230(17) 0.01529(16) 0.00085(11) 0.00532(12) 0.00843(11)
S1 0.0180(3) 0.0241(3) 0.0109(3) 0.00119(18) -0.00009(19) -0.0040(2)
C1 0.032(3) 0.038(3) 0.022(2) 0.0037(15) 0.0035(15) 0.012(2)
C8 0.0129(5) 0.0118(5) 0.0096(5) 0.0005(4) 0.0033(4) 0.0003(4)
C9 0.0131(5) 0.0130(5) 0.0096(5) 0.0004(4) 0.0032(4) 0.0002(4)
C7 0.0134(5) 0.0129(5) 0.0101(5) -0.0001(4) 0.0031(4) -0.0003(4)
C10 0.0158(5) 0.0163(5) 0.0102(5) -0.0024(4) 0.0041(4) -0.0007(4)
C5B 0.0115(4) 0.0169(5) 0.0113(4) -0.0003(3) 0.0039(3) 0.0003(3)
C6 0.0128(5) 0.0138(5) 0.0112(5) -0.0003(4) 0.0023(4) -0.0007(4)
C14 0.0115(4) 0.0169(5) 0.0113(4) -0.0003(3) 0.0039(3) 0.0003(3)
C13 0.0130(5) 0.0161(5) 0.0120(5) 0.0004(4) 0.0042(4) -0.0004(4)
C15 0.0145(5) 0.0188(5) 0.0126(5) 0.0001(4) 0.0035(4) 0.0007(4)
C16 0.0196(6) 0.0230(6) 0.0115(5) -0.0027(4) 0.0054(5) -0.0029(5)
C17 0.0222(6) 0.0240(6) 0.0166(6) -0.0047(5) 0.0090(5) 0.0020(5)
C12 0.0134(5) 0.0141(5) 0.0095(5) 0.0008(4) 0.0032(4) 0.0015(4)
C3 0.0122(12) 0.0307(19) 0.016(2) -0.0102(16) -0.0021(13) -0.0025(12)
C2 0.016(2) 0.022(2) 0.025(3) 0.0001(17) 0.007(2) -0.0035(14)
C11 0.0147(5) 0.0156(5) 0.0108(5) -0.0024(4) 0.0028(4) -0.0019(4)
C5 0.0115(4) 0.0169(5) 0.0113(4) -0.0003(3) 0.0039(3) 0.0003(3)
C1A 0.0222(6) 0.0240(6) 0.0166(6) -0.0047(5) 0.0090(5) 0.0020(5)
C2B 0.041(13) 0.047(11) 0.012(7) 0.010(7) 0.004(7) 0.025(9)
C3B 0.016(5) 0.022(8) 0.021(8) -0.003(5) -0.002(5) -0.004(5)
S2B 0.0221(11) 0.0226(11) 0.0155(15) -0.0057(12) -0.0005(11) -0.0033(8)

loop_
_atom_type_symbol
_atom_type_description
_atom_type_scat_dispersion_real
_atom_type_scat_dispersion_imag
_atom_type_scat_source
C C 0.0033 0.0016 'International Tables Vol C Tables 4.2.6.8 and 6.1.1.4'
H H 0.0000 0.0000 'International Tables Vol C Tables 4.2.6.8 and 6.1.1.4'
S S 0.1246 0.1234 'International Tables Vol C Tables 4.2.6.8 and 6.1.1.4'

loop_
_geom_angle_atom_site_label_1
_geom_angle_atom_site_label_2
_geom_angle_atom_site_label_3
_geom_angle
_geom_angle_site_symmetry_1
_geom_angle_site_symmetry_3
C17 S2 C14 92.30(6) . .
C3 S1 C5B 91.7(4) . .
C5B C1 C2 113.6(8) . .
C9 C8 C8 119.93(13) . 3_665
C9 C8 C7 120.26(10) . .
C7 C8 C8 119.80(13) . 3_665
C8 C9 C10 118.47(10) . .
C12 C9 C8 119.33(10) . .
C12 C9 C10 122.17(10) . .
C8 C7 C11 118.49(10) . 3_665
C6 C7 C8 119.20(10) . .
C6 C7 C11 122.24(10) . 3_665
C11 C10 C9 121.38(11) . .
C1 C5B S1 110.5(6) . .
C1 C5B C6 128.8(5) . .
C6 C5B S1 120.7(2) . .
C7 C6 C5B 122.7(2) . .
C7 C6 C5 120.0(6) . .
C13 C6 C7 119.60(10) . .
C13 C6 C5B 117.6(2) . .
C13 C6 C5 120.3(6) . .
C5 C6 C5B 4.9(6) . .
C15 C14 S2 110.58(9) . .
C15 C14 C12 129.48(11) . .
C12 C14 S2 119.94(8) . .
C6 C13 C12 122.00(11) . .
C14 C15 C16 113.00(11) . .
C17 C16 C15 112.55(11) . .
C16 C17 S2 111.56(9) . .
C9 C12 C14 121.35(10) . .
C13 C12 C9 119.54(10) . .
C13 C12 C14 119.09(10) . .
C2 C3 S1 112.6(7) . .
C3 C2 C1 111.6(8) . .
C10 C11 C7 121.71(11) . 3_665
C6 C5 S2B 118.6(9) . .
C1A C5 C6 133.8(10) . .
C1A C5 S2B 107.6(11) . .
C5 C1A C2B 112.7(14) . .
C3B C2B C1A 113(2) . .
C2B C3B S2B 115(2) . .
C3B S2B C5 92.0(11) . .

loop_
_geom_bond_atom_site_label_1
_geom_bond_atom_site_label_2
_geom_bond_distance
_geom_bond_site_symmetry_2
S2 C14 1.7238(12) .
S2 C17 1.7116(14) .
S1 C5B 1.732(5) .
S1 C3 1.698(8) .
C1 C5B 1.382(9) .
C1 C2 1.397(13) .
C8 C8 1.440(2) 3_665
C8 C9 1.4251(15) .
C8 C7 1.4268(15) .
C9 C10 1.4360(16) .
C9 C12 1.4139(16) .
C7 C6 1.4149(16) .
C7 C11 1.4317(16) 3_665
C10 C11 1.3594(16) .
C5B C6 1.494(6) .
C6 C13 1.3968(16) .
C6 C5 1.466(17) .
C14 C15 1.3691(16) .
C14 C12 1.4814(16) .
C13 C12 1.3975(16) .
C15 C16 1.4206(17) .
C16 C17 1.3611(18) .
C3 C2 1.385(11) .
C11 C7 1.4317(16) 3_665
C5 C1A 1.396(19) .
C5 S2B 1.714(14) .
C1A C2B 1.44(3) .
C2B C3B 1.23(4) .
C3B S2B 1.71(2) .
